data_7108878
loop_
_publ_author_name
'Oksana Danylyuk'
'Vladimir P. Fedin'
'Volodymyr Sashuk'

_publ_section_title
;
 Kinetic trapping of the host-guest association intermediate and its
 transformation into a thermodynamic inclusion complex
;
_journal_issue 18
_journal_name_full 'Chemical communications (Cambridge, England)'
_journal_page_first 1859
_journal_page_last 1861
_journal_paper_doi 10.1039/c3cc37868c
_journal_volume 49
_journal_year 2013
_chemical_absolute_configuration rm
_chemical_formula_sum 'C54 H94 Cl2 N26 O33'
_chemical_formula_weight 1706.32
_chemical_name_common 'cucurbit(6)uril/adrenaline inclusion complex'
_chemical_name_systematic
;
?
;
_space_group_IT_number 19
_symmetry_cell_setting orthorhombic
_symmetry_space_group_name_Hall 'P 2ac 2ab'
_symmetry_space_group_name_H-M 'P 21 21 21'
_atom_sites_solution_hydrogens geom
_atom_sites_solution_primary direct
_atom_sites_solution_secondary difmap
_audit_creation_method SHELXL-97
_cell_angle_alpha 90.00
_cell_angle_beta 90.00
_cell_angle_gamma 90.00
_cell_formula_units_Z 4
_cell_length_a 12.8019(2)
_cell_length_b 20.4511(4)
_cell_length_c 27.5592(5)
_cell_measurement_reflns_used 9374
_cell_measurement_temperature 100(2)
_cell_measurement_theta_max 27.88
_cell_measurement_theta_min 2.55
_cell_volume 7215.4(2)
_computing_cell_refinement 'Denzo and Scalepak (Otwinowski & Minor, 1997)'
_computing_data_collection 'Collect data collection software (Nonius B.V., 1998)'
_computing_data_reduction 'Denzo and Scalepak (Otwinowski & Minor, 1997)'
_computing_structure_refinement 'SHELXL-97 (Sheldrick, 2008)'
_computing_structure_solution 'SHELXS-97 (Sheldrick, 1990)'
_diffrn_ambient_temperature 100(2)
_diffrn_detector_area_resol_mean 8.3
_diffrn_measured_fraction_theta_full 0.996
_diffrn_measured_fraction_theta_max 0.996
_diffrn_measurement_device_type KappaApexII
_diffrn_measurement_method '\f and \w scans'
_diffrn_radiation_monochromator graphite
_diffrn_radiation_source 'fine-focus sealed tube'
_diffrn_radiation_type MoK\a
_diffrn_radiation_wavelength 0.71073
_diffrn_reflns_av_R_equivalents 0.0000
_diffrn_reflns_av_sigmaI/netI 0.0216
_diffrn_reflns_limit_h_max 16
_diffrn_reflns_limit_h_min -16
_diffrn_reflns_limit_k_max 26
_diffrn_reflns_limit_k_min -26
_diffrn_reflns_limit_l_max 36
_diffrn_reflns_limit_l_min -36
_diffrn_reflns_number 81552
_diffrn_reflns_theta_full 27.87
_diffrn_reflns_theta_max 27.87
_diffrn_reflns_theta_min 2.55
_exptl_absorpt_coefficient_mu 0.200
_exptl_absorpt_correction_T_max 0.9611
_exptl_absorpt_correction_T_min 0.9243
_exptl_absorpt_correction_type multi-scan
_exptl_absorpt_process_details 'DENZO and SCALEPACK (Otwinowski & Minor 1997)'
_exptl_crystal_colour colourless
_exptl_crystal_density_diffrn 1.556
_exptl_crystal_density_method 'not measured'
_exptl_crystal_description prism
_exptl_crystal_F_000 3528
_exptl_crystal_size_max 0.40
_exptl_crystal_size_mid 0.30
_exptl_crystal_size_min 0.20
_refine_diff_density_max 1.292
_refine_diff_density_min -0.904
_refine_diff_density_rms 0.087
_refine_ls_abs_structure_details 'Flack H D (1983), Acta Cryst. A39, 876-881'
_refine_ls_abs_structure_Flack 0.10(10)
_refine_ls_extinction_coef 0.0024(3)
_refine_ls_extinction_expression Fc^*^=kFc[1+0.001xFc^2^\l^3^/sin(2\q)]^-1/4^
_refine_ls_extinction_method SHELXL
_refine_ls_goodness_of_fit_ref 1.110
_refine_ls_hydrogen_treatment mixed
_refine_ls_matrix_type full
_refine_ls_number_parameters 1107
_refine_ls_number_reflns 17147
_refine_ls_number_restraints 4
_refine_ls_restrained_S_all 1.110
_refine_ls_R_factor_all 0.0837
_refine_ls_R_factor_gt 0.0783
_refine_ls_shift/su_max 0.004
_refine_ls_shift/su_mean 0.000
_refine_ls_structure_factor_coef Fsqd
_refine_ls_weighting_details 'calc w=1/[\s^2^(Fo^2^)+(0.0736P)^2^+15.9948P] where P=(Fo^2^+2Fc^2^)/3'
_refine_ls_weighting_scheme calc
_refine_ls_wR_factor_gt 0.1925
_refine_ls_wR_factor_ref 0.1981
_reflns_number_gt 16174
_reflns_number_total 17147
_reflns_threshold_expression >2\s(I)
_cod_data_source_file c3cc37868c.txt
_cod_data_source_block q6_epi_old
_cod_original_cell_volume 7215.3(2)
_cod_database_code 7108878

loop_
_symmetry_equiv_pos_as_xyz
'x, y, z'
'-x+1/2, -y, z+1/2'
'x+1/2, -y+1/2, -z'
'-x, y+1/2, -z+1/2'

loop_
_atom_site_label
_atom_site_type_symbol
_atom_site_fract_x
_atom_site_fract_y
_atom_site_fract_z
_atom_site_U_iso_or_equiv
_atom_site_adp_type
_atom_site_occupancy
_atom_site_symmetry_multiplicity
_atom_site_calc_flag
_atom_site_refinement_flags
_atom_site_disorder_assembly
_atom_site_disorder_group
Cl1 Cl 0.31636(14) 0.64261(7) 0.42058(5) 0.0596(4) Uani 1 1 d . . .
Cl2 Cl 0.09817(17) 0.99981(7) 0.55587(6) 0.0701(5) Uani 1 1 d . . .
O11 O 1.0573(2) 0.90590(15) 0.20387(11) 0.0323(6) Uani 1 1 d . . .
O6 O 0.5250(2) 0.94897(14) 0.19711(10) 0.0283(6) Uani 1 1 d . . .
O9 O 0.9771(2) 0.65045(15) 0.31220(12) 0.0348(7) Uani 1 1 d . . .
O1 O 0.4106(2) 0.79922(13) 0.19630(11) 0.0279(6) Uani 1 1 d . . .
O5 O 0.6545(2) 1.00616(14) 0.29235(11) 0.0302(6) Uani 1 1 d . . .
O3X O 0.3368(2) 0.94151(13) 0.29720(11) 0.0303(6) Uani 1 1 d . . .
H3X H 0.3201 0.9360 0.2680 0.045 Uiso 1 1 calc R . .
O12 O 0.9245(2) 0.85188(14) 0.10696(11) 0.0302(6) Uani 1 1 d . . .
O1X O 0.1492(3) 0.86981(16) 0.50533(11) 0.0349(7) Uani 1 1 d . . .
H1X H 0.1364 0.9072 0.5164 0.052 Uiso 1 1 calc R . .
O10 O 1.0813(2) 0.80292(15) 0.30614(11) 0.0330(6) Uani 1 1 d . . .
O7 O 0.8187(2) 0.69859(15) 0.12184(14) 0.0399(8) Uani 1 1 d . . .
O8 O 0.8470(2) 0.59569(17) 0.21787(14) 0.0424(8) Uani 1 1 d . . .
N3 N 0.5021(3) 0.63678(16) 0.23588(14) 0.0311(7) Uani 1 1 d . . .
N2 N 0.4838(3) 0.70506(17) 0.16446(14) 0.0293(7) Uani 1 1 d . . .
N11 N 0.6720(3) 0.98894(16) 0.15927(13) 0.0299(7) Uani 1 1 d . . .
N16 N 0.7264(3) 0.57913(17) 0.27929(16) 0.0350(8) Uani 1 1 d . . .
O2X O 0.2063(3) 0.76098(14) 0.46252(10) 0.0349(7) Uani 1 1 d . . .
H2X H 0.2125 0.7289 0.4437 0.052 Uiso 1 1 calc R . .
N21 N 0.9937(3) 0.96696(17) 0.26792(13) 0.0309(7) Uani 1 1 d . . .
N1 N 0.5085(3) 0.79841(18) 0.12597(12) 0.0290(7) Uani 1 1 d . . .
N24 N 0.7506(3) 0.86682(16) 0.08812(13) 0.0278(7) Uani 1 1 d . . .
C34 C 0.9262(3) 0.9829(2) 0.14154(16) 0.0302(8) Uani 1 1 d . . .
H34A H 0.9895 0.9612 0.1286 0.036 Uiso 1 1 calc R . .
H34B H 0.9230 1.0274 0.1275 0.036 Uiso 1 1 calc R . .
O4 O 0.6896(2) 0.91522(16) 0.39605(11) 0.0332(6) Uani 1 1 d . . .
N1X N 0.5114(3) 0.86019(17) 0.27751(13) 0.0302(7) Uani 1 1 d . . .
H1X1 H 0.4762 0.8296 0.2592 0.036 Uiso 1 1 calc R . .
H1X2 H 0.5054 0.8999 0.2621 0.036 Uiso 1 1 calc R . .
O2Y O 1.3547(3) 0.66467(19) 0.04662(15) 0.0503(9) Uani 1 1 d . . .
H2Y H 1.3880 0.6833 0.0243 0.076 Uiso 1 1 calc R . .
C9 C 0.7437(3) 1.01185(18) 0.27682(15) 0.0278(8) Uani 1 1 d . . .
N4 N 0.5673(3) 0.62818(18) 0.31020(15) 0.0339(8) Uani 1 1 d . . .
N5 N 0.6670(3) 0.66832(18) 0.37822(13) 0.0322(7) Uani 1 1 d . . .
O2 O 0.4502(2) 0.71144(14) 0.29370(12) 0.0319(6) Uani 1 1 d . . .
N9 N 0.8340(3) 1.00960(17) 0.30357(14) 0.0300(7) Uani 1 1 d . . .
N7 N 0.8328(3) 0.85021(18) 0.41378(13) 0.0317(7) Uani 1 1 d . . .
C4X C 0.2936(3) 0.87849(18) 0.36985(14) 0.0242(7) Uani 1 1 d . . .
N19 N 0.9921(3) 0.80584(18) 0.37914(13) 0.0318(7) Uani 1 1 d . . .
N13 N 0.6752(3) 0.75825(17) 0.09573(14) 0.0310(7) Uani 1 1 d . . .
C33 C 1.0008(3) 0.94849(19) 0.22002(15) 0.0274(8) Uani 1 1 d . . .
N14 N 0.6495(3) 0.66494(18) 0.13365(15) 0.0344(8) Uani 1 1 d . . .
C27 C 0.7564(3) 0.5910(2) 0.23249(18) 0.0335(9) Uani 1 1 d . . .
C2X C 0.2280(3) 0.81705(19) 0.43802(14) 0.0261(7) Uani 1 1 d . . .
C35 C 0.8446(3) 0.8844(2) 0.10696(14) 0.0279(8) Uani 1 1 d . . .
N6 N 0.7568(3) 0.74268(19) 0.41958(14) 0.0338(8) Uani 1 1 d . . .
C25 C 0.7236(3) 0.7062(2) 0.11759(16) 0.0296(8) Uani 1 1 d . . .
C7X C 0.3463(3) 0.87940(18) 0.32053(14) 0.0247(7) Uani 1 1 d . . .
H7X H 0.3140 0.8451 0.2995 0.030 Uiso 1 1 calc R . .
C24 C 0.6729(3) 0.9184(2) 0.09167(15) 0.0308(8) Uani 1 1 d . . .
H24 H 0.6455 0.9313 0.0591 0.037 Uiso 1 1 calc R . .
C9X C 0.6244(3) 0.8417(2) 0.27985(18) 0.0350(9) Uani 1 1 d . . .
H9X1 H 0.6610 0.8712 0.3021 0.052 Uiso 1 1 calc R . .
H9X2 H 0.6553 0.8451 0.2474 0.052 Uiso 1 1 calc R . .
H9X3 H 0.6308 0.7966 0.2915 0.052 Uiso 1 1 calc R . .
C1X C 0.1972(3) 0.8756(2) 0.46092(14) 0.0270(8) Uani 1 1 d . . .
C1 C 0.4634(3) 0.7706(2) 0.16494(15) 0.0267(8) Uani 1 1 d . . .
O3 O 0.5917(3) 0.76864(16) 0.39358(12) 0.0397(7) Uani 1 1 d . . .
C11 C 0.5892(3) 0.94728(19) 0.16438(15) 0.0281(8) Uani 1 1 d . . .
N10 N 0.7698(3) 1.02387(16) 0.22951(13) 0.0286(7) Uani 1 1 d . . .
N8 N 0.8581(3) 0.94353(18) 0.37562(13) 0.0299(7) Uani 1 1 d . . .
C15 C 0.5749(3) 0.58170(19) 0.23201(18) 0.0326(9) Uani 1 1 d . . .
H15 H 0.5397 0.5412 0.2198 0.039 Uiso 1 1 calc R . .
N22 N 0.9353(3) 0.98797(16) 0.19371(13) 0.0294(7) Uani 1 1 d . . .
C3X C 0.2758(3) 0.81885(17) 0.39298(14) 0.0238(7) Uani 1 1 d . . .
H3X1 H 0.2965 0.7793 0.3777 0.029 Uiso 1 1 calc R . .
C22 C 0.8809(3) 1.03575(19) 0.22308(17) 0.0308(9) Uani 1 1 d . . .
H22 H 0.8950 1.0814 0.2118 0.037 Uiso 1 1 calc R . .
C29 C 0.9111(3) 0.6546(2) 0.34428(16) 0.0315(9) Uani 1 1 d . . .
C2 C 0.4352(3) 0.6591(2) 0.19662(17) 0.0322(9) Uani 1 1 d . . .
H2A H 0.4123 0.6206 0.1775 0.039 Uiso 1 1 calc R . .
H2B H 0.3720 0.6795 0.2108 0.039 Uiso 1 1 calc R . .
C18 C 0.8286(3) 0.6887(2) 0.41578(16) 0.0337(9) Uani 1 1 d . . .
H18 H 0.8553 0.6745 0.4482 0.040 Uiso 1 1 calc R . .
N15 N 0.6690(3) 0.59665(17) 0.20467(15) 0.0342(8) Uani 1 1 d . . .
C1Y C 1.2971(3) 0.7753(2) 0.05751(15) 0.0350(9) Uani 1 1 d . A .
N17 N 0.8256(3) 0.61587(18) 0.34962(15) 0.0355(8) Uani 1 1 d . . .
C7 C 0.7833(3) 0.9042(2) 0.39513(15) 0.0295(8) Uani 1 1 d . . .
C19 C 0.9457(3) 0.8543(2) 0.41092(15) 0.0330(9) Uani 1 1 d . . .
H19 H 0.9793 0.8550 0.4437 0.040 Uiso 1 1 calc R . .
C3 C 0.5018(3) 0.66359(19) 0.28106(17) 0.0307(8) Uani 1 1 d . . .
C6 C 0.7792(3) 0.8033(2) 0.44391(15) 0.0338(9) Uani 1 1 d . . .
H6A H 0.8227 0.7940 0.4728 0.041 Uiso 1 1 calc R . .
H6B H 0.7128 0.8227 0.4553 0.041 Uiso 1 1 calc R . .
C28 C 0.8017(3) 0.5624(2) 0.31744(19) 0.0355(10) Uani 1 1 d . . .
H28A H 0.7735 0.5256 0.3368 0.043 Uiso 1 1 calc R . .
H28B H 0.8673 0.5472 0.3020 0.043 Uiso 1 1 calc R . .
C4 C 0.5729(3) 0.6361(2) 0.36194(18) 0.0380(10) Uani 1 1 d . . .
H4A H 0.5687 0.5925 0.3774 0.046 Uiso 1 1 calc R . .
H4B H 0.5117 0.6618 0.3729 0.046 Uiso 1 1 calc R . .
C10 C 0.6934(3) 1.04046(19) 0.19275(16) 0.0305(8) Uani 1 1 d . . .
H10A H 0.6274 1.0530 0.2090 0.037 Uiso 1 1 calc R . .
H10B H 0.7187 1.0790 0.1745 0.037 Uiso 1 1 calc R . .
N12 N 0.5891(3) 0.90492(18) 0.12586(13) 0.0303(7) Uani 1 1 d . . .
C16 C 0.6155(3) 0.57334(19) 0.28442(19) 0.0340(9) Uani 1 1 d . . .
H16 H 0.5948 0.5302 0.2986 0.041 Uiso 1 1 calc R . .
C2Y C 1.2966(3) 0.7096(2) 0.07109(17) 0.0351(9) Uani 1 1 d . . .
C12 C 0.4980(3) 0.8663(2) 0.11329(15) 0.0305(8) Uani 1 1 d . . .
H12A H 0.4362 0.8846 0.1301 0.037 Uiso 1 1 calc R . .
H12B H 0.4855 0.8699 0.0779 0.037 Uiso 1 1 calc R . .
C8 C 0.8342(3) 1.0079(2) 0.35593(16) 0.0331(9) Uani 1 1 d . . .
H8A H 0.7647 1.0219 0.3679 0.040 Uiso 1 1 calc R . .
H8B H 0.8864 1.0397 0.3681 0.040 Uiso 1 1 calc R . .
C14 C 0.5446(3) 0.6861(2) 0.12246(17) 0.0332(9) Uani 1 1 d . . .
H14 H 0.5068 0.6537 0.1017 0.040 Uiso 1 1 calc R . .
C21 C 0.9251(3) 1.0236(2) 0.27467(17) 0.0323(9) Uani 1 1 d . . .
H21 H 0.9642 1.0624 0.2872 0.039 Uiso 1 1 calc R . .
C30 C 1.0052(3) 0.7380(2) 0.39187(17) 0.0333(9) Uani 1 1 d . . .
H30A H 1.0212 0.7347 0.4269 0.040 Uiso 1 1 calc R . .
H30B H 1.0653 0.7199 0.3737 0.040 Uiso 1 1 calc R . .
N23 N 0.8346(3) 0.94640(17) 0.12626(13) 0.0304(7) Uani 1 1 d . . .
N18 N 0.9127(3) 0.6994(2) 0.38127(13) 0.0344(8) Uani 1 1 d . . .
C5Y C 1.1754(4) 0.7999(3) 0.12148(16) 0.0420(11) Uani 1 1 d . A .
H5Y H 1.1339 0.8307 0.1387 0.050 Uiso 1 1 calc R . .
C26 C 0.6714(3) 0.6005(2) 0.15301(18) 0.0368(10) Uani 1 1 d . . .
H26A H 0.6197 0.5693 0.1397 0.044 Uiso 1 1 calc R . .
H26B H 0.7414 0.5866 0.1416 0.044 Uiso 1 1 calc R . .
N20 N 1.0159(3) 0.89855(19) 0.33856(13) 0.0330(8) Uani 1 1 d . . .
C31 C 1.0349(3) 0.8326(2) 0.33797(15) 0.0303(8) Uani 1 1 d . . .
C8X C 0.4612(3) 0.8648(2) 0.32654(14) 0.0261(7) Uani 1 1 d . . .
H8X1 H 0.4948 0.8999 0.3457 0.031 Uiso 1 1 calc R . .
H8X2 H 0.4702 0.8230 0.3442 0.031 Uiso 1 1 calc R . .
C13 C 0.5630(3) 0.7516(2) 0.09558(15) 0.0305(8) Uani 1 1 d . . .
H13 H 0.5341 0.7507 0.0619 0.037 Uiso 1 1 calc R . .
C23 C 0.7333(3) 0.97524(19) 0.11644(15) 0.0287(8) Uani 1 1 d . . .
H23 H 0.7389 1.0143 0.0948 0.034 Uiso 1 1 calc R . .
C5 C 0.6648(4) 0.7310(2) 0.39683(16) 0.0349(9) Uani 1 1 d . . .
C20 C 0.9632(3) 0.9192(2) 0.38257(15) 0.0307(9) Uani 1 1 d . . .
H20 H 1.0068 0.9506 0.4016 0.037 Uiso 1 1 calc R . .
C6X C 0.2156(3) 0.9341(2) 0.43800(17) 0.0343(9) Uani 1 1 d . . .
H6X H 0.1963 0.9738 0.4534 0.041 Uiso 1 1 calc R . .
O1Y O 1.3589(3) 0.7907(3) 0.01917(15) 0.0614(11) Uani 1 1 d . . .
H1Y H 1.3520 0.8305 0.0125 0.092 Uiso 1 1 calc R . .
C5X C 0.2623(3) 0.9358(2) 0.39228(16) 0.0324(9) Uani 1 1 d . . .
H5X H 0.2726 0.9766 0.3764 0.039 Uiso 1 1 calc R . .
C36 C 0.7317(4) 0.8048(2) 0.06547(16) 0.0344(9) Uani 1 1 d . . .
H36A H 0.7996 0.7853 0.0562 0.041 Uiso 1 1 calc R . .
H36B H 0.6913 0.8121 0.0353 0.041 Uiso 1 1 calc R . .
C17 C 0.7626(3) 0.6347(2) 0.39081(17) 0.0346(9) Uani 1 1 d . . .
H17 H 0.7493 0.5969 0.4130 0.042 Uiso 1 1 calc R . .
C4Y C 1.1742(4) 0.7350(3) 0.13465(19) 0.0518(14) Uani 1 1 d . . .
C32 C 1.0645(3) 0.9424(2) 0.30465(17) 0.0335(9) Uani 1 1 d . . .
H32A H 1.1229 0.9193 0.2885 0.040 Uiso 1 1 calc R . .
H32B H 1.0943 0.9799 0.3227 0.040 Uiso 1 1 calc R . .
C3Y C 1.2352(4) 0.6900(3) 0.1099(2) 0.0491(13) Uani 1 1 d . A .
H3Y H 1.2348 0.6454 0.1196 0.059 Uiso 1 1 calc R . .
C6Y C 1.2374(3) 0.8202(2) 0.08297(18) 0.0380(10) Uani 1 1 d . . .
H6Y H 1.2390 0.8651 0.0741 0.046 Uiso 1 1 calc R A .
O1W O 0.2753(2) 0.91084(15) 0.20654(12) 0.0336(6) Uani 1 1 d D . .
H1W1 H 0.309(4) 0.8766(19) 0.198(2) 0.050 Uiso 1 1 d D . .
H1W2 H 0.219(3) 0.893(3) 0.200(2) 0.050 Uiso 1 1 d D . .
O2W O 1.2300(3) 0.7018(2) 0.28588(16) 0.0523(10) Uani 1 1 d D . .
H2W1 H 1.295(2) 0.705(4) 0.291(3) 0.078 Uiso 1 1 d D . .
H2W2 H 1.189(5) 0.732(3) 0.296(3) 0.078 Uiso 1 1 d D . .
O3W O 0.4814(4) 0.7343(2) 0.48450(14) 0.0633(12) Uani 1 1 d . . .
O4W O 0.5155(4) 0.8688(3) 0.46046(18) 0.0716(14) Uani 1 1 d . . .
O5W O 0.9368(3) 0.5806(2) 0.1023(2) 0.0714(13) Uani 1 1 d . . .
O6W O 0.4482(5) 0.5345(3) 0.1110(3) 0.100(2) Uani 1 1 d . . .
O7W O 1.3107(6) 0.9046(2) -0.01771(19) 0.094(2) Uani 1 1 d . . .
O3Y O 1.1423(3) 0.66160(18) 0.20375(13) 0.0436(8) Uani 1 1 d G . .
H3Y1 H 1.1817 0.6851 0.2194 0.065 Uiso 0.617(13) 1 d PG A 1
H3Y2 H 1.1629 0.6561 0.2316 0.065 Uiso 0.383(13) 1 d PG A 2
C8Y C 1.0193(3) 0.7479(2) 0.18883(17) 0.0317(8) Uani 1 1 d G . .
H8Y1 H 0.9792 0.7722 0.1640 0.038 Uiso 0.617(13) 1 d PG A 1
H8Y2 H 1.0601 0.7798 0.2081 0.038 Uiso 0.617(13) 1 d PG A 1
H8Y3 H 1.0069 0.7944 0.1808 0.038 Uiso 0.383(13) 1 d PG A 2
H8Y4 H 0.9846 0.7214 0.1635 0.038 Uiso 0.383(13) 1 d PG A 2
C9Y C 0.8597(3) 0.7606(2) 0.23945(19) 0.0384(10) Uani 1 1 d . . .
H9Y1 H 0.8919 0.7883 0.2612 0.058 Uiso 0.617(13) 1 d PG A 1
H9Y2 H 0.8189 0.7268 0.2608 0.058 Uiso 0.617(13) 1 d PG A 1
H9Y3 H 0.8201 0.7745 0.2162 0.058 Uiso 0.617(13) 1 d PG A 1
H9Y4 H 0.8175 0.7650 0.2142 0.058 Uiso 0.383(13) 1 d PG A 2
H9Y5 H 0.8622 0.7908 0.2635 0.058 Uiso 0.383(13) 1 d PG A 2
H9Y6 H 0.8362 0.7164 0.2573 0.058 Uiso 0.383(13) 1 d PG A 2
C7Y C 1.0891(5) 0.6993(3) 0.1674(2) 0.0266(17) Uani 0.617(13) 1 d P A 1
H7Y H 1.0471 0.6692 0.1465 0.032 Uiso 0.617(13) 1 calc PR A 1
N1Y N 0.9414(6) 0.7142(4) 0.2228(3) 0.0325(17) Uani 0.617(13) 1 d P A 1
H1Y1 H 0.9103 0.6798 0.2068 0.039 Uiso 0.617(13) 1 calc PR A 1
H1Y2 H 0.9764 0.6976 0.2492 0.039 Uiso 0.617(13) 1 calc PR A 1
N1YA N 0.9699(10) 0.7382(8) 0.2321(4) 0.031(3) Uani 0.383(13) 1 d P A 2
H1Y3 H 1.0099 0.7579 0.2557 0.037 Uiso 0.383(13) 1 calc PR A 2
H1Y4 H 0.9713 0.6940 0.2382 0.037 Uiso 0.383(13) 1 calc PR A 2
C7YA C 1.1324(8) 0.7336(5) 0.1876(4) 0.028(3) Uani 0.383(13) 1 d P A 2
H7YA H 1.1727 0.7637 0.2093 0.034 Uiso 0.383(13) 1 calc PR A 2
O8W O 0.8959(6) 0.9552(3) 0.49767(19) 0.0939(19) Uani 1 1 d . . .
O9W O 0.761(3) 0.9614(7) -0.0243(6) 0.061(7) Uani 0.61(6) 1 d P B 1
O9WA O 0.9096(14) 0.9698(7) 0.0121(8) 0.090(7) Uani 0.30 1 d P C 2
O10A O 0.714(2) 0.9416(19) -0.0329(6) 0.054(6) Uani 0.39(6) 1 d P B 2
O9WB O 0.824(2) 0.9609(8) 0.0025(7) 0.067(6) Uani 0.24 1 d P D 3
O15W O 1.029(2) 0.9998(7) -0.0218(9) 0.099(9) Uani 0.24 1 d P E 3
O10W O 1.5106(4) 0.7060(5) -0.02386(19) 0.130(3) Uani 1 1 d . . .
O11W O 0.9235(6) 1.0980(3) 0.0531(3) 0.118(2) Uani 1 1 d . . .
O12W O 0.5624(4) 0.8461(6) -0.0271(2) 0.151(4) Uani 1 1 d . . .
O13W O 0.6136(9) 0.6089(5) 0.0230(3) 0.168(4) Uani 1 1 d . . .
O14W O 0.8586(13) 0.4956(7) 0.4293(4) 0.235(7) Uani 1 1 d . . .

loop_
_atom_site_aniso_label
_atom_site_aniso_U_11
_atom_site_aniso_U_22
_atom_site_aniso_U_33
_atom_site_aniso_U_23
_atom_site_aniso_U_13
_atom_site_aniso_U_12
Cl1 0.0839(11) 0.0411(6) 0.0539(8) -0.0061(6) 0.0100(7) 0.0063(7)
Cl2 0.1138(14) 0.0333(6) 0.0631(9) -0.0085(6) 0.0371(9) 0.0021(8)
O11 0.0269(14) 0.0293(14) 0.0406(16) -0.0044(12) 0.0045(12) 0.0026(11)
O6 0.0212(12) 0.0306(14) 0.0332(14) 0.0093(12) 0.0078(11) 0.0016(11)
O9 0.0229(13) 0.0345(15) 0.0470(18) -0.0018(13) 0.0088(12) 0.0034(12)
O1 0.0208(12) 0.0264(13) 0.0363(15) -0.0012(11) 0.0021(11) 0.0057(10)
O5 0.0214(13) 0.0259(13) 0.0433(16) 0.0043(12) 0.0082(11) 0.0000(11)
O3X 0.0303(14) 0.0224(13) 0.0381(15) 0.0053(11) 0.0043(12) 0.0012(11)
O12 0.0252(13) 0.0320(14) 0.0333(14) 0.0033(12) 0.0067(11) 0.0078(12)
O1X 0.0403(17) 0.0357(16) 0.0287(14) -0.0033(12) 0.0057(12) 0.0030(14)
O10 0.0266(14) 0.0405(16) 0.0317(14) -0.0090(12) 0.0015(11) 0.0050(12)
O7 0.0205(13) 0.0331(16) 0.066(2) -0.0102(15) 0.0019(14) -0.0002(12)
O8 0.0205(14) 0.0481(19) 0.059(2) -0.0043(16) 0.0072(14) 0.0092(13)
N3 0.0229(15) 0.0208(15) 0.050(2) -0.0050(14) 0.0030(15) 0.0043(13)
N2 0.0201(15) 0.0221(15) 0.046(2) -0.0027(14) 0.0040(14) 0.0002(12)
N11 0.0259(16) 0.0254(16) 0.0385(18) 0.0051(13) 0.0118(14) 0.0040(13)
N16 0.0212(16) 0.0255(16) 0.058(2) 0.0008(16) -0.0010(16) 0.0091(13)
O2X 0.0536(19) 0.0238(14) 0.0272(14) 0.0040(11) 0.0051(13) 0.0041(13)
N21 0.0215(15) 0.0307(17) 0.0403(19) -0.0076(14) 0.0036(14) -0.0004(13)
N1 0.0234(15) 0.0338(18) 0.0298(16) 0.0018(14) 0.0012(13) 0.0090(14)
N24 0.0222(15) 0.0249(16) 0.0363(17) 0.0038(13) 0.0055(13) 0.0005(13)
C34 0.0230(18) 0.0307(19) 0.037(2) 0.0037(16) 0.0133(16) 0.0006(15)
O4 0.0211(13) 0.0426(17) 0.0359(15) -0.0029(13) 0.0068(11) 0.0003(12)
N1X 0.0290(17) 0.0281(16) 0.0334(17) 0.0034(14) 0.0086(14) 0.0058(14)
O2Y 0.0400(19) 0.053(2) 0.058(2) -0.0157(17) 0.0139(16) -0.0048(16)
C9 0.0246(18) 0.0215(17) 0.037(2) 0.0015(15) 0.0072(15) 0.0005(14)
N4 0.0159(14) 0.0321(18) 0.054(2) -0.0003(16) -0.0003(14) 0.0029(13)
N5 0.0254(16) 0.0336(18) 0.0377(18) 0.0003(14) 0.0003(14) 0.0070(14)
O2 0.0187(12) 0.0251(13) 0.0518(18) -0.0037(13) 0.0015(12) 0.0034(10)
N9 0.0202(15) 0.0273(16) 0.0424(19) -0.0007(14) 0.0046(14) -0.0010(13)
N7 0.0237(16) 0.0380(18) 0.0335(17) -0.0059(14) 0.0067(13) -0.0015(14)
C4X 0.0175(15) 0.0232(17) 0.0318(18) 0.0001(14) 0.0023(14) -0.0023(13)
N19 0.0252(16) 0.040(2) 0.0307(17) -0.0011(15) 0.0039(13) 0.0029(14)
N13 0.0197(15) 0.0290(16) 0.0443(19) -0.0059(14) 0.0051(14) 0.0018(13)
C33 0.0186(16) 0.0230(17) 0.041(2) 0.0001(16) 0.0108(15) -0.0068(14)
N14 0.0188(16) 0.0306(17) 0.054(2) -0.0015(16) 0.0051(15) 0.0025(13)
C27 0.0239(19) 0.0210(18) 0.055(3) -0.0024(17) 0.0010(18) 0.0064(15)
C2X 0.0265(18) 0.0229(17) 0.0290(18) 0.0015(14) -0.0049(15) 0.0036(15)
C35 0.0291(19) 0.0297(19) 0.0250(17) 0.0061(15) 0.0069(15) 0.0004(16)
N6 0.0267(17) 0.0387(19) 0.0359(18) 0.0036(15) 0.0034(14) 0.0004(15)
C25 0.0208(17) 0.0267(18) 0.041(2) -0.0137(17) 0.0035(15) -0.0021(15)
C7X 0.0237(17) 0.0181(16) 0.0324(18) 0.0003(14) 0.0022(15) 0.0006(14)
C24 0.0262(18) 0.037(2) 0.0294(19) 0.0109(16) 0.0055(15) 0.0073(17)
C9X 0.027(2) 0.032(2) 0.046(2) -0.0003(18) 0.0063(17) 0.0052(16)
C1X 0.0216(17) 0.034(2) 0.0253(17) -0.0045(15) -0.0020(14) -0.0001(15)
C1 0.0176(16) 0.0283(19) 0.034(2) -0.0042(16) -0.0008(14) 0.0006(14)
O3 0.0336(16) 0.0399(17) 0.0454(18) -0.0072(14) -0.0049(14) 0.0113(14)
C11 0.0238(17) 0.0257(18) 0.035(2) 0.0099(15) 0.0019(15) 0.0056(15)
N10 0.0209(15) 0.0262(16) 0.0387(18) 0.0044(14) 0.0082(13) 0.0004(13)
N8 0.0202(15) 0.0377(18) 0.0317(17) -0.0020(14) 0.0050(13) 0.0005(13)
C15 0.0175(17) 0.0207(17) 0.060(3) -0.0040(17) 0.0041(17) 0.0009(14)
N22 0.0243(15) 0.0252(16) 0.0389(18) 0.0004(14) 0.0071(14) -0.0002(13)
C3X 0.0264(18) 0.0168(15) 0.0281(17) -0.0017(13) -0.0038(14) 0.0039(13)
C22 0.0215(18) 0.0183(17) 0.053(3) 0.0016(16) 0.0153(17) -0.0002(14)
C29 0.0228(18) 0.0287(19) 0.043(2) 0.0069(16) -0.0018(16) 0.0081(15)
C2 0.0187(17) 0.0262(19) 0.052(2) -0.0023(17) 0.0016(17) 0.0009(14)
C18 0.0257(19) 0.042(2) 0.033(2) 0.0096(17) 0.0021(16) 0.0034(17)
N15 0.0224(16) 0.0289(17) 0.051(2) -0.0052(15) 0.0025(16) 0.0050(13)
C1Y 0.0215(18) 0.056(3) 0.0279(19) 0.0025(19) 0.0020(15) -0.0056(18)
N17 0.0281(17) 0.0292(17) 0.049(2) 0.0022(16) 0.0066(16) 0.0017(15)
C7 0.0234(18) 0.037(2) 0.0280(18) -0.0114(16) 0.0012(15) -0.0020(16)
C19 0.0200(18) 0.049(2) 0.0298(19) -0.0083(18) 0.0008(15) -0.0003(17)
C3 0.0212(17) 0.0197(17) 0.051(2) -0.0033(16) -0.0003(17) -0.0015(14)
C6 0.0286(19) 0.046(2) 0.0265(19) -0.0073(17) 0.0060(15) 0.0001(18)
C28 0.0217(18) 0.0226(18) 0.062(3) -0.0003(18) -0.0041(18) 0.0091(15)
C4 0.025(2) 0.037(2) 0.052(3) 0.004(2) 0.0034(18) -0.0004(18)
C10 0.0292(19) 0.0208(17) 0.042(2) 0.0061(16) 0.0105(17) 0.0051(15)
N12 0.0205(15) 0.0403(19) 0.0302(17) 0.0035(14) 0.0056(13) -0.0007(14)
C16 0.0228(18) 0.0163(16) 0.063(3) 0.0021(17) 0.0074(18) -0.0002(14)
C2Y 0.0230(18) 0.043(2) 0.039(2) -0.0073(19) 0.0009(16) -0.0035(17)
C12 0.0248(18) 0.031(2) 0.036(2) 0.0067(16) -0.0031(16) 0.0054(16)
C8 0.0284(19) 0.031(2) 0.040(2) -0.0116(17) 0.0116(17) -0.0029(17)
C14 0.0201(18) 0.036(2) 0.043(2) -0.0143(18) 0.0023(16) -0.0006(16)
C21 0.0231(18) 0.0272(19) 0.047(2) -0.0084(17) 0.0087(17) -0.0050(15)
C30 0.0216(18) 0.040(2) 0.038(2) 0.0019(18) -0.0040(16) 0.0027(17)
N23 0.0225(15) 0.0275(16) 0.0411(19) 0.0050(14) 0.0059(14) 0.0052(13)
N18 0.0231(16) 0.046(2) 0.0347(18) -0.0021(16) 0.0020(14) -0.0012(15)
C5Y 0.037(2) 0.060(3) 0.029(2) -0.002(2) -0.0015(18) 0.021(2)
C26 0.0246(19) 0.0245(19) 0.061(3) -0.0117(18) 0.0032(19) 0.0016(16)
N20 0.0260(17) 0.0372(19) 0.0360(18) -0.0099(15) 0.0090(14) -0.0023(14)
C31 0.0230(18) 0.039(2) 0.0291(19) -0.0047(16) -0.0043(15) 0.0005(16)
C8X 0.0216(17) 0.0282(18) 0.0285(18) -0.0021(15) 0.0030(14) 0.0044(14)
C13 0.0197(17) 0.039(2) 0.032(2) -0.0143(17) -0.0015(15) -0.0016(16)
C23 0.0255(18) 0.0248(18) 0.036(2) 0.0096(15) 0.0062(16) 0.0025(15)
C5 0.032(2) 0.041(2) 0.032(2) 0.0020(17) 0.0037(17) 0.0043(18)
C20 0.0204(17) 0.040(2) 0.031(2) -0.0123(17) 0.0026(15) -0.0025(16)
C6X 0.036(2) 0.0240(18) 0.043(2) -0.0112(17) 0.0114(18) 0.0013(16)
O1Y 0.0373(19) 0.093(3) 0.053(2) 0.022(2) 0.0179(17) -0.003(2)
C5X 0.035(2) 0.0222(18) 0.040(2) 0.0006(16) 0.0081(18) -0.0016(16)
C36 0.032(2) 0.039(2) 0.031(2) -0.0058(17) 0.0053(17) -0.0009(18)
C17 0.0248(19) 0.036(2) 0.043(2) 0.0132(18) 0.0036(17) 0.0033(17)
C4Y 0.043(3) 0.070(3) 0.042(3) 0.021(2) 0.020(2) 0.030(3)
C32 0.0213(17) 0.039(2) 0.040(2) -0.0044(18) 0.0067(16) -0.0032(16)
C3Y 0.037(2) 0.052(3) 0.058(3) 0.015(2) 0.019(2) 0.015(2)
C6Y 0.026(2) 0.042(2) 0.047(2) 0.002(2) -0.0010(18) -0.0031(18)
O1W 0.0274(14) 0.0294(15) 0.0440(17) 0.0055(13) 0.0006(13) 0.0053(12)
O2W 0.0241(15) 0.059(2) 0.074(3) -0.026(2) 0.0065(16) 0.0059(16)
O3W 0.060(3) 0.088(3) 0.042(2) 0.006(2) 0.0091(18) -0.015(2)
O4W 0.053(2) 0.086(3) 0.075(3) -0.036(3) 0.000(2) 0.024(2)
O5W 0.048(2) 0.066(3) 0.100(4) -0.031(3) 0.007(2) 0.013(2)
O6W 0.101(4) 0.069(3) 0.129(5) -0.003(3) 0.037(4) -0.049(3)
O7W 0.163(6) 0.058(3) 0.062(3) 0.018(2) -0.012(4) -0.017(3)
O3Y 0.0422(19) 0.046(2) 0.0429(19) 0.0079(15) 0.0068(15) 0.0151(15)
C8Y 0.0232(18) 0.029(2) 0.042(2) 0.0034(17) 0.0029(16) -0.0008(15)
C9Y 0.0241(19) 0.035(2) 0.056(3) -0.004(2) 0.0046(19) 0.0081(17)
C7Y 0.017(3) 0.027(3) 0.036(3) -0.009(3) 0.002(2) -0.005(2)
N1Y 0.019(3) 0.027(4) 0.052(5) 0.003(3) 0.015(3) 0.002(3)
N1YA 0.019(5) 0.037(7) 0.036(6) -0.003(5) 0.005(4) 0.004(5)
C7YA 0.031(5) 0.025(5) 0.029(5) 0.006(4) 0.008(4) -0.002(4)
O8W 0.136(5) 0.087(4) 0.059(3) -0.023(3) 0.008(3) 0.012(4)
O9W 0.102(18) 0.030(5) 0.050(6) 0.007(4) 0.032(8) 0.006(7)
O9WA 0.082(11) 0.033(7) 0.155(18) 0.030(9) -0.086(12) -0.009(7)
O10A 0.064(11) 0.053(11) 0.045(6) 0.012(6) 0.004(7) -0.005(10)
O9WB 0.12(2) 0.038(9) 0.038(9) 0.014(7) -0.001(11) 0.001(11)
O15W 0.16(2) 0.013(6) 0.120(18) -0.008(9) -0.070(17) -0.011(10)
O10W 0.045(3) 0.285(10) 0.062(3) -0.091(5) -0.007(2) 0.018(4)
O11W 0.142(6) 0.096(4) 0.116(5) 0.065(4) -0.011(5) -0.011(4)
O12W 0.051(3) 0.336(13) 0.065(3) 0.046(6) -0.001(3) -0.028(5)
O13W 0.246(11) 0.139(7) 0.119(6) 0.002(5) 0.110(7) -0.002(7)
O14W 0.303(16) 0.240(13) 0.163(9) 0.070(9) 0.089(10) 0.131(13)

loop_
_atom_type_symbol
_atom_type_description
_atom_type_scat_dispersion_real
_atom_type_scat_dispersion_imag
_atom_type_scat_source
C C 0.0033 0.0016 'International Tables Vol C Tables 4.2.6.8 and 6.1.1.4'
H H 0.0000 0.0000 'International Tables Vol C Tables 4.2.6.8 and 6.1.1.4'
O O 0.0106 0.0060 'International Tables Vol C Tables 4.2.6.8 and 6.1.1.4'
N N 0.0061 0.0033 'International Tables Vol C Tables 4.2.6.8 and 6.1.1.4'
Cl Cl 0.1484 0.1585 'International Tables Vol C Tables 4.2.6.8 and 6.1.1.4'

loop_
_geom_angle_atom_site_label_1
_geom_angle_atom_site_label_2
_geom_angle_atom_site_label_3
_geom_angle
C7X O3X H3X 109.5
C1X O1X H1X 109.5
C3 N3 C2 123.6(3)
C3 N3 C15 112.2(4)
C2 N3 C15 124.2(4)
C1 N2 C2 123.7(3)
C1 N2 C14 111.9(4)
C2 N2 C14 123.5(4)
C11 N11 C10 122.8(3)
C11 N11 C23 112.6(3)
C10 N11 C23 124.6(3)
C27 N16 C16 112.8(4)
C27 N16 C28 122.1(4)
C16 N16 C28 124.2(4)
C2X O2X H2X 109.5
C33 N21 C32 122.2(3)
C33 N21 C21 112.2(4)
C32 N21 C21 124.1(4)
C1 N1 C12 124.2(3)
C1 N1 C13 112.9(3)
C12 N1 C13 122.8(4)
C35 N24 C36 123.3(3)
C35 N24 C24 112.9(3)
C36 N24 C24 123.8(4)
N22 C34 N23 113.0(3)
N22 C34 H34A 109.0
N23 C34 H34A 109.0
N22 C34 H34B 109.0
N23 C34 H34B 109.0
H34A C34 H34B 107.8
C9X N1X C8X 113.1(3)
C9X N1X H1X1 109.0
C8X N1X H1X1 109.0
C9X N1X H1X2 109.0
C8X N1X H1X2 109.0
H1X1 N1X H1X2 107.8
C2Y O2Y H2Y 109.5
O5 C9 N10 125.3(4)
O5 C9 N9 126.5(4)
N10 C9 N9 108.2(3)
C3 N4 C4 123.6(4)
C3 N4 C16 112.3(4)
C4 N4 C16 123.1(4)
C5 N5 C4 121.5(4)
C5 N5 C17 111.7(4)
C4 N5 C17 124.3(4)
C9 N9 C21 112.2(3)
C9 N9 C8 122.7(3)
C21 N9 C8 123.8(4)
C7 N7 C6 122.1(4)
C7 N7 C19 113.1(4)
C6 N7 C19 122.9(4)
C5X C4X C3X 119.3(4)
C5X C4X C7X 121.2(3)
C3X C4X C7X 119.5(3)
C31 N19 C30 122.6(4)
C31 N19 C19 112.9(4)
C30 N19 C19 124.0(4)
C25 N13 C13 112.2(3)
C25 N13 C36 122.3(3)
C13 N13 C36 123.6(4)
O11 C33 N22 126.3(4)
O11 C33 N21 125.9(4)
N22 C33 N21 107.8(3)
C25 N14 C14 113.4(4)
C25 N14 C26 123.7(4)
C14 N14 C26 122.1(4)
O8 C27 N15 125.7(5)
O8 C27 N16 126.0(4)
N15 C27 N16 108.3(4)
O2X C2X C3X 123.9(3)
O2X C2X C1X 115.9(3)
C3X C2X C1X 120.2(4)
O12 C35 N24 126.8(4)
O12 C35 N23 125.3(4)
N24 C35 N23 107.9(3)
C5 N6 C6 122.7(4)
C5 N6 C18 112.7(4)
C6 N6 C18 124.5(4)
O7 C25 N14 125.9(4)
O7 C25 N13 125.9(4)
N14 C25 N13 108.2(3)
O3X C7X C8X 108.0(3)
O3X C7X C4X 112.1(3)
C8X C7X C4X 109.4(3)
O3X C7X H7X 109.1
C8X C7X H7X 109.1
C4X C7X H7X 109.1
N24 C24 N12 114.3(3)
N24 C24 C23 103.5(3)
N12 C24 C23 102.9(3)
N24 C24 H24 111.8
N12 C24 H24 111.8
C23 C24 H24 111.8
N1X C9X H9X1 109.5
N1X C9X H9X2 109.5
H9X1 C9X H9X2 109.5
N1X C9X H9X3 109.5
H9X1 C9X H9X3 109.5
H9X2 C9X H9X3 109.5
C6X C1X O1X 124.1(4)
C6X C1X C2X 119.1(4)
O1X C1X C2X 116.8(4)
O1 C1 N1 126.1(4)
O1 C1 N2 124.9(4)
N1 C1 N2 108.9(3)
O6 C11 N11 125.5(4)
O6 C11 N12 126.1(4)
N11 C11 N12 108.4(3)
C9 N10 C10 122.9(3)
C9 N10 C22 112.6(4)
C10 N10 C22 122.5(3)
C7 N8 C20 113.5(4)
C7 N8 C8 122.2(3)
C20 N8 C8 123.8(3)
N15 C15 N3 113.8(3)
N15 C15 C16 103.2(3)
N3 C15 C16 103.4(3)
N15 C15 H15 111.9
N3 C15 H15 111.9
C16 C15 H15 111.9
C33 N22 C34 122.2(3)
C33 N22 C22 113.3(4)
C34 N22 C22 124.5(4)
C2X C3X C4X 120.3(3)
C2X C3X H3X1 119.8
C4X C3X H3X1 119.8
N22 C22 N10 115.2(4)
N22 C22 C21 103.3(3)
N10 C22 C21 102.6(3)
N22 C22 H22 111.7
N10 C22 H22 111.7
C21 C22 H22 111.7
O9 C29 N17 126.3(4)
O9 C29 N18 125.0(4)
N17 C29 N18 108.7(4)
N2 C2 N3 114.2(3)
N2 C2 H2A 108.7
N3 C2 H2A 108.7
N2 C2 H2B 108.7
N3 C2 H2B 108.7
H2A C2 H2B 107.6
N6 C18 N18 113.9(4)
N6 C18 C17 103.3(3)
N18 C18 C17 102.7(3)
N6 C18 H18 112.1
N18 C18 H18 112.1
C17 C18 H18 112.1
C27 N15 C26 123.3(4)
C27 N15 C15 111.8(4)
C26 N15 C15 123.2(4)
O1Y C1Y C6Y 124.2(5)
O1Y C1Y C2Y 115.8(4)
C6Y C1Y C2Y 120.1(4)
C29 N17 C28 123.1(4)
C29 N17 C17 112.3(4)
C28 N17 C17 124.5(4)
O4 C7 N8 126.2(4)
O4 C7 N7 126.5(4)
N8 C7 N7 107.4(3)
N19 C19 N7 113.7(4)
N19 C19 C20 102.8(3)
N7 C19 C20 102.7(3)
N19 C19 H19 112.3
N7 C19 H19 112.3
C20 C19 H19 112.3
O2 C3 N3 125.5(4)
O2 C3 N4 125.7(4)
N3 C3 N4 108.8(3)
N6 C6 N7 113.6(3)
N6 C6 H6A 108.8
N7 C6 H6A 108.8
N6 C6 H6B 108.8
N7 C6 H6B 108.8
H6A C6 H6B 107.7
N17 C28 N16 113.8(3)
N17 C28 H28A 108.8
N16 C28 H28A 108.8
N17 C28 H28B 108.8
N16 C28 H28B 108.8
H28A C28 H28B 107.7
N4 C4 N5 113.7(4)
N4 C4 H4A 108.8
N5 C4 H4A 108.8
N4 C4 H4B 108.8
N5 C4 H4B 108.8
H4A C4 H4B 107.7
N11 C10 N10 114.1(3)
N11 C10 H10A 108.7
N10 C10 H10A 108.7
N11 C10 H10B 108.7
N10 C10 H10B 108.7
H10A C10 H10B 107.6
C11 N12 C12 122.0(3)
C11 N12 C24 112.4(3)
C12 N12 C24 122.8(4)
N16 C16 N4 113.7(4)
N16 C16 C15 103.4(4)
N4 C16 C15 103.1(3)
N16 C16 H16 112.0
N4 C16 H16 112.0
C15 C16 H16 112.0
O2Y C2Y C3Y 119.8(5)
O2Y C2Y C1Y 121.0(4)
C3Y C2Y C1Y 119.2(4)
N1 C12 N12 113.1(3)
N1 C12 H12A 109.0
N12 C12 H12A 109.0
N1 C12 H12B 109.0
N12 C12 H12B 109.0
H12A C12 H12B 107.8
N9 C8 N8 113.2(3)
N9 C8 H8A 108.9
N8 C8 H8A 108.9
N9 C8 H8B 108.9
N8 C8 H8B 108.9
H8A C8 H8B 107.8
N14 C14 N2 114.2(4)
N14 C14 C13 102.7(3)
N2 C14 C13 103.4(3)
N14 C14 H14 111.9
N2 C14 H14 111.9
C13 C14 H14 111.9
N9 C21 N21 113.4(3)
N9 C21 C22 104.1(3)
N21 C21 C22 103.2(3)
N9 C21 H21 111.8
N21 C21 H21 111.8
C22 C21 H21 111.8
N19 C30 N18 112.3(3)
N19 C30 H30A 109.1
N18 C30 H30A 109.1
N19 C30 H30B 109.1
N18 C30 H30B 109.1
H30A C30 H30B 107.9
C35 N23 C23 112.6(4)
C35 N23 C34 120.6(3)
C23 N23 C34 124.6(3)
C29 N18 C18 112.1(4)
C29 N18 C30 121.6(4)
C18 N18 C30 123.7(4)
C4Y C5Y C6Y 119.8(4)
C4Y C5Y H5Y 120.1
C6Y C5Y H5Y 120.1
N15 C26 N14 114.4(4)
N15 C26 H26A 108.7
N14 C26 H26A 108.7
N15 C26 H26B 108.7
N14 C26 H26B 108.7
H26A C26 H26B 107.6
C31 N20 C32 121.9(4)
C31 N20 C20 112.2(4)
C32 N20 C20 124.3(4)
O10 C31 N20 125.7(4)
O10 C31 N19 126.1(4)
N20 C31 N19 108.1(4)
N1X C8X C7X 109.4(3)
N1X C8X H8X1 109.8
C7X C8X H8X1 109.8
N1X C8X H8X2 109.8
C7X C8X H8X2 109.8
H8X1 C8X H8X2 108.3
N13 C13 N1 114.5(3)
N13 C13 C14 103.4(3)
N1 C13 C14 102.8(3)
N13 C13 H13 111.8
N1 C13 H13 111.8
C14 C13 H13 111.8
N11 C23 N23 114.3(3)
N11 C23 C24 103.6(3)
N23 C23 C24 102.8(3)
N11 C23 H23 111.8
N23 C23 H23 111.8
C24 C23 H23 111.8
O3 C5 N6 126.3(4)
O3 C5 N5 125.2(4)
N6 C5 N5 108.5(4)
N8 C20 N20 114.9(4)
N8 C20 C19 103.1(3)
N20 C20 C19 103.8(3)
N8 C20 H20 111.5
N20 C20 H20 111.5
C19 C20 H20 111.5
C1X C6X C5X 120.7(4)
C1X C6X H6X 119.6
C5X C6X H6X 119.6
C1Y O1Y H1Y 109.5
C4X C5X C6X 120.4(4)
C4X C5X H5X 119.8
C6X C5X H5X 119.8
N24 C36 N13 114.3(3)
N24 C36 H36A 108.7
N13 C36 H36A 108.7
N24 C36 H36B 108.7
N13 C36 H36B 108.7
H36A C36 H36B 107.6
N17 C17 N5 114.3(4)
N17 C17 C18 103.5(3)
N5 C17 C18 103.2(4)
N17 C17 H17 111.8
N5 C17 H17 111.8
C18 C17 H17 111.8
C5Y C4Y C3Y 120.3(5)
C5Y C4Y C7YA 105.6(6)
C3Y C4Y C7YA 130.1(6)
C5Y C4Y C7Y 126.8(4)
C3Y C4Y C7Y 111.1(5)
N20 C32 N21 113.6(3)
N20 C32 H32A 108.9
N21 C32 H32A 108.9
N20 C32 H32B 108.9
N21 C32 H32B 108.9
H32A C32 H32B 107.7
C4Y C3Y C2Y 120.5(5)
C4Y C3Y H3Y 119.8
C2Y C3Y H3Y 119.8
C1Y C6Y C5Y 120.2(5)
C1Y C6Y H6Y 119.9
C5Y C6Y H6Y 119.9
H1W1 O1W H1W2 91(6)
H2W1 O2W H2W2 119(7)
C7YA O3Y H3Y2 115.3
N1YA C8Y C7Y 122.6(7)
N1YA C8Y C7YA 116.5(7)
C7Y C8Y N1Y 109.8(5)
C7YA C8Y N1Y 124.3(6)
N1YA C8Y H8Y1 115.9
C7YA C8Y H8Y1 126.3
N1YA C8Y H8Y3 105.1
C7YA C8Y H8Y3 110.1
N1YA C8Y H8Y4 109.2
C7YA C8Y H8Y4 108.4
H8Y3 C8Y H8Y4 107.3
N1YA C9Y H9Y1 81.7
N1YA C9Y H9Y2 110.1
N1YA C9Y H9Y3 123.6
N1YA C9Y H9Y4 119.9
N1YA C9Y H9Y5 106.0
H9Y4 C9Y H9Y5 121.8
N1YA C9Y H9Y6 93.9
H9Y4 C9Y H9Y6 105.9
H9Y5 C9Y H9Y6 104.4
O3Y C7Y C8Y 111.9(5)
O3Y C7Y C4Y 108.4(4)
C8Y C7Y C4Y 109.7(5)
O3Y C7Y H8Y4 132.3
C4Y C7Y H8Y4 117.3
O3Y C7Y H7Y 108.9
C8Y C7Y H7Y 108.9
C4Y C7Y H7Y 108.9
H8Y4 C7Y H7Y 69.2
C9Y N1Y C8Y 111.1(5)
C9Y N1Y H1Y1 109.4
C8Y N1Y H1Y1 109.4
C9Y N1Y H1Y2 109.4
C8Y N1Y H1Y2 109.4
H1Y1 N1Y H1Y2 108.0
C8Y N1YA C9Y 120.8(9)
C8Y N1YA H1Y3 107.1
C9Y N1YA H1Y3 107.1
C8Y N1YA H1Y4 107.1
C9Y N1YA H1Y4 107.1
H1Y3 N1YA H1Y4 106.8
C8Y C7YA O3Y 105.2(7)
C8Y C7YA C4Y 110.8(7)
O3Y C7YA C4Y 105.0(7)
C8Y C7YA H3Y1 122.8
C4Y C7YA H3Y1 115.1
O3Y C7YA H8Y2 124.6
C4Y C7YA H8Y2 125.3
C8Y C7YA H7YA 111.8
O3Y C7YA H7YA 111.8
C4Y C7YA H7YA 111.8

loop_
_geom_bond_atom_site_label_1
_geom_bond_atom_site_label_2
_geom_bond_distance
O11 C33 1.216(5)
O6 C11 1.221(5)
O9 C29 1.226(5)
O1 C1 1.243(5)
O5 C9 1.225(5)
O3X C7X 1.429(4)
O3X H3X 0.8400
O12 C35 1.220(5)
O1X C1X 1.374(5)
O1X H1X 0.8400
O10 C31 1.221(5)
O7 C25 1.233(5)
O8 C27 1.231(5)
N3 C3 1.361(6)
N3 C2 1.453(6)
N3 C15 1.466(5)
N2 C1 1.366(5)
N2 C2 1.435(6)
N2 C14 1.448(5)
N11 C11 1.367(5)
N11 C10 1.427(6)
N11 C23 1.444(5)
N16 C27 1.368(6)
N16 C16 1.431(5)
N16 C28 1.468(6)
O2X C2X 1.359(5)
O2X H2X 0.8400
N21 C33 1.376(5)
N21 C32 1.449(6)
N21 C21 1.465(5)
N1 C1 1.346(5)
N1 C12 1.439(5)
N1 C13 1.450(5)
N24 C35 1.360(5)
N24 C36 1.434(5)
N24 C24 1.452(5)
C34 N22 1.446(6)
C34 N23 1.452(5)
C34 H34A 0.9900
C34 H34B 0.9900
O4 C7 1.221(5)
N1X C9X 1.496(5)
N1X C8X 1.500(5)
N1X H1X1 0.9200
N1X H1X2 0.9200
O2Y C2Y 1.360(6)
O2Y H2Y 0.8400
C9 N10 1.368(5)
C9 N9 1.371(5)
N4 C3 1.369(6)
N4 C4 1.437(6)
N4 C16 1.464(5)
N5 C5 1.382(6)
N5 C4 1.444(6)
N5 C17 1.446(5)
O2 C3 1.230(5)
N9 C21 1.441(5)
N9 C8 1.443(6)
N7 C7 1.373(6)
N7 C6 1.443(6)
N7 C19 1.451(5)
C4X C5X 1.385(5)
C4X C3X 1.395(5)
C4X C7X 1.518(5)
N19 C31 1.374(6)
N19 C30 1.441(6)
N19 C19 1.450(5)
N13 C25 1.371(6)
N13 C13 1.443(5)
N13 C36 1.458(6)
C33 N22 1.371(5)
N14 C25 1.345(5)
N14 C14 1.444(5)
N14 C26 1.450(6)
C27 N15 1.362(6)
C2X C3X 1.384(6)
C2X C1X 1.410(5)
C35 N23 1.381(5)
N6 C5 1.355(6)
N6 C6 1.438(6)
N6 C18 1.440(6)
C7X C8X 1.510(5)
C7X H7X 1.0000
C24 N12 1.455(5)
C24 C23 1.554(6)
C24 H24 1.0000
C9X H9X1 0.9800
C9X H9X2 0.9800
C9X H9X3 0.9800
C1X C6X 1.373(6)
O3 C5 1.214(5)
C11 N12 1.370(6)
N10 C10 1.449(6)
N10 C22 1.454(5)
N8 C7 1.362(5)
N8 C20 1.447(5)
N8 C8 1.457(6)
C15 N15 1.453(5)
C15 C16 1.545(7)
C15 H15 1.0000
N22 C22 1.447(5)
C3X H3X1 0.9500
C22 C21 1.550(7)
C22 H22 1.0000
C29 N17 1.359(6)
C29 N18 1.370(6)
C2 H2A 0.9900
C2 H2B 0.9900
C18 N18 1.453(5)
C18 C17 1.552(7)
C18 H18 1.0000
N15 C26 1.426(6)
C1Y O1Y 1.357(5)
C1Y C6Y 1.386(7)
C1Y C2Y 1.395(7)
N17 C28 1.441(6)
N17 C17 1.445(6)
C19 C20 1.555(7)
C19 H19 1.0000
C6 H6A 0.9900
C6 H6B 0.9900
C28 H28A 0.9900
C28 H28B 0.9900
C4 H4A 0.9900
C4 H4B 0.9900
C10 H10A 0.9900
C10 H10B 0.9900
N12 C12 1.450(5)
C16 H16 1.0000
C2Y C3Y 1.387(7)
C12 H12A 0.9900
C12 H12B 0.9900
C8 H8A 0.9900
C8 H8B 0.9900
C14 C13 1.549(7)
C14 H14 1.0000
C21 H21 1.0000
C30 N18 1.453(5)
C30 H30A 0.9900
C30 H30B 0.9900
N23 C23 1.451(5)
C5Y C4Y 1.376(8)
C5Y C6Y 1.389(7)
C5Y H5Y 0.9500
C26 H26A 0.9900
C26 H26B 0.9900
N20 C31 1.371(6)
N20 C32 1.437(6)
N20 C20 1.450(5)
C8X H8X1 0.9900
C8X H8X2 0.9900
C13 H13 1.0000
C23 H23 1.0000
C20 H20 1.0000
C6X C5X 1.395(6)
C6X H6X 0.9500
O1Y H1Y 0.8400
C5X H5X 0.9500
C36 H36A 0.9900
C36 H36B 0.9900
C17 H17 1.0000
C4Y C3Y 1.386(7)
C4Y C7YA 1.555(11)
C4Y C7Y 1.592(8)
C32 H32A 0.9900
C32 H32B 0.9900
C3Y H3Y 0.9500
C6Y H6Y 0.9500
O1W H1W1 0.85(2)
O1W H1W2 0.83(2)
O2W H2W1 0.85(2)
O2W H2W2 0.85(2)
O3Y C7Y 1.437(7)
O3Y C7YA 1.544(11)
O3Y H3Y1 0.8200
O3Y H3Y2 0.8199
C8Y N1YA 1.365(13)
C8Y C7Y 1.460(7)
C8Y C7YA 1.477(11)
C8Y N1Y 1.532(8)
C8Y H8Y1 0.9899
C8Y H8Y2 0.9900
C8Y H8Y3 0.9899
C8Y H8Y4 0.9901
C9Y N1Y 1.485(8)
C9Y N1YA 1.497(12)
C9Y H9Y1 0.9221
C9Y H9Y2 1.0467
C9Y H9Y3 0.8643
C9Y H9Y4 0.8866
C9Y H9Y5 0.9073
C9Y H9Y6 1.0721
C7Y H7Y 1.0000
N1Y H1Y1 0.9200
N1Y H1Y2 0.9200
N1YA H1Y3 0.9200
N1YA H1Y4 0.9200
C7YA H7YA 1.0000

loop_
_geom_hbond_atom_site_label_D
_geom_hbond_atom_site_label_H
_geom_hbond_atom_site_label_A
_geom_hbond_distance_DH
_geom_hbond_distance_HA
_geom_hbond_distance_DA
_geom_hbond_angle_DHA
O3X H3X O1W 0.84 1.86 2.694(5) 170.8
O1X H1X Cl2 0.84 2.24 3.072(3) 172.0
O2X H2X Cl1 0.84 2.30 3.030(3) 145.6
N1X H1X1 O1 0.92 2.03 2.869(5) 151.7
N1X H1X1 O2 0.92 2.62 3.173(5) 119.4
N1X H1X2 O6 0.92 2.07 2.870(4) 144.9
O2Y H2Y O10W 0.84 2.11 2.910(8) 159.9
O2Y H2Y O1Y 0.84 2.23 2.686(6) 114.1
O1Y H1Y O7W 0.84 1.81 2.615(7) 160.6
O3Y H3Y2 O2W 0.82 1.96 2.657(6) 142.2
O3Y H3Y2 O2W 0.82 1.96 2.657(6) 142.2
N1Y H1Y1 O8 0.92 1.93 2.711(10) 142.0
N1Y H1Y1 O7 0.92 2.65 3.210(11) 120.3
N1Y H1Y2 O9 0.92 1.99 2.825(9) 150.9
N1YA H1Y3 O10 0.92 1.90 2.820(15) 174.7
N1YA H1Y4 O9 0.92 2.23 2.847(13) 124.2
N1YA H1Y4 O8 0.92 2.62 3.335(17) 134.6
